data_7216641
loop_
_publ_author_name
'Xue, Jun-Hui'
'Hua, Xiao-Hui'
'Yang, Li-Min'
'Li, Wei-Hong'
'Xu, Yi-Zhuang'
'Zhao, Guo-Zhong'
'Zhang, Gao-Hui'
'Liu, Ke-Xin'
'Chen, Jia-Er'
'Wu, Jin-Guang'

_publ_section_title
;
 The coordination of lanthanide ions with picolinamide. The influence of
 different anions
;
_journal_issue 33
_journal_name_full CrystEngComm
_journal_page_first 7711
_journal_paper_doi 10.1039/C4CE00606B
_journal_volume 16
_journal_year 2014
_chemical_formula_moiety 'C12 H20 Er N4 O6,3(Cl),H2 O'
_chemical_formula_sum 'C12 H22 Cl3 Er N4 O7'
_chemical_formula_weight 607.95
_chemical_name_systematic
;
?
;
_space_group_IT_number 2
_symmetry_cell_setting triclinic
_symmetry_space_group_name_Hall '-P 1'
_symmetry_space_group_name_H-M 'P -1'
_atom_sites_solution_hydrogens geom
_atom_sites_solution_primary direct
_atom_sites_solution_secondary difmap
_audit_creation_method SHELXL-97
_cell_angle_alpha 96.25(3)
_cell_angle_beta 99.78(3)
_cell_angle_gamma 105.83(3)
_cell_formula_units_Z 2
_cell_length_a 8.6514(17)
_cell_length_b 9.1529(18)
_cell_length_c 14.048(3)
_cell_measurement_reflns_used 4237
_cell_measurement_temperature 173(2)
_cell_measurement_theta_max 27.4843
_cell_measurement_theta_min 1.4910
_cell_volume 1040.4(4)
_computing_cell_refinement 'CrystalClear (Rigaku Inc., 2007)'
_computing_data_collection 'CrystalClear (Rigaku Inc., 2007)'
_computing_data_reduction 'CrystalClear (Rigaku Inc., 2007)'
_computing_molecular_graphics
;
Mercury: visualization and analysis of crystal structures, C. F. Macrae,
P. R. Edgington, P. McCabe, E. Pidcock, G. P. Shields, R. Taylor,
M. Towler and J. van de Streek, J. Appl. Cryst., 39, 453-457, 2006.
;
_computing_publication_material 'SHELXS-97 (Sheldrick, 1997)'
_computing_structure_refinement 'SHELXL-97 (Sheldrick, 1997)'
_computing_structure_solution 'SHELXS-97 (Sheldrick, 1990)'
_diffrn_ambient_temperature 173(2)
_diffrn_detector_area_resol_mean 28.5714
_diffrn_measured_fraction_theta_full 0.998
_diffrn_measured_fraction_theta_max 0.998
_diffrn_measurement_device_type 'MM007HF + CCD (Saturn724+)'
_diffrn_measurement_method '\w scans at fixed \c = 45\%'
_diffrn_radiation_monochromator Confocal
_diffrn_radiation_source 'Rotating Anode'
_diffrn_radiation_type MoK\a
_diffrn_radiation_wavelength 0.71073
_diffrn_reflns_av_R_equivalents 0.0366
_diffrn_reflns_av_sigmaI/netI 0.0344
_diffrn_reflns_limit_h_max 11
_diffrn_reflns_limit_h_min -11
_diffrn_reflns_limit_k_max 11
_diffrn_reflns_limit_k_min -11
_diffrn_reflns_limit_l_max 18
_diffrn_reflns_limit_l_min -18
_diffrn_reflns_number 13460
_diffrn_reflns_theta_full 27.48
_diffrn_reflns_theta_max 27.48
_diffrn_reflns_theta_min 2.34
_exptl_absorpt_coefficient_mu 4.458
_exptl_absorpt_correction_T_max 1.0000
_exptl_absorpt_correction_T_min 0.7103
_exptl_absorpt_correction_type multi-scan
_exptl_absorpt_process_details 'CrystalClear (Rigaku Inc., 2008)'
_exptl_crystal_colour 'light pink'
_exptl_crystal_density_diffrn 1.941
_exptl_crystal_density_method 'not measured'
_exptl_crystal_description rod
_exptl_crystal_F_000 594
_exptl_crystal_size_max 0.14
_exptl_crystal_size_mid 0.10
_exptl_crystal_size_min 0.06
_refine_diff_density_max 1.000
_refine_diff_density_min -0.554
_refine_diff_density_rms 0.148
_refine_ls_extinction_method none
_refine_ls_goodness_of_fit_ref 1.201
_refine_ls_hydrogen_treatment mixed
_refine_ls_matrix_type full
_refine_ls_number_parameters 300
_refine_ls_number_reflns 4760
_refine_ls_number_restraints 12
_refine_ls_restrained_S_all 1.200
_refine_ls_R_factor_all 0.0254
_refine_ls_R_factor_gt 0.0246
_refine_ls_shift/su_max 0.002
_refine_ls_shift/su_mean 0.000
_refine_ls_structure_factor_coef Fsqd
_refine_ls_weighting_details 'calc w=1/[\s^2^(Fo^2^)+(0.0314P)^2^+0.6341P] where P=(Fo^2^+2Fc^2^)/3'
_refine_ls_weighting_scheme calc
_refine_ls_wR_factor_gt 0.0679
_refine_ls_wR_factor_ref 0.0684
_reflns_number_gt 4663
_reflns_number_total 4760
_reflns_threshold_expression >2sigma(I)
_cod_data_source_file c4ce00606b2.cif
_cod_data_source_block 1264-2
_cod_depositor_comments 'Adding full bibliography for 7216635--7216642.cif.'
_cod_original_sg_symbol_H-M p-1
_cod_database_code 7216641

loop_
_symmetry_equiv_pos_as_xyz
'x, y, z'
'-x, -y, -z'

loop_
_atom_site_label
_atom_site_type_symbol
_atom_site_fract_x
_atom_site_fract_y
_atom_site_fract_z
_atom_site_U_iso_or_equiv
_atom_site_adp_type
_atom_site_occupancy
_atom_site_symmetry_multiplicity
_atom_site_calc_flag
_atom_site_refinement_flags
Er1 Er 0.752291(15) 0.597024(15) 0.779809(9) 0.01468(6) Uani 1 1 d .
Cl1 Cl 0.79598(10) 0.14448(10) 0.56068(6) 0.02229(17) Uani 1 1 d .
Cl2 Cl 0.27655(10) 0.52955(10) 0.87941(6) 0.02439(18) Uani 1 1 d .
Cl3 Cl 0.54417(11) 0.04819(10) 0.79788(7) 0.02632(18) Uani 1 1 d .
O6 O 0.6009(3) 0.4543(3) 0.88300(18) 0.0197(5) Uani 1 1 d D
O1 O 0.9258(3) 0.6082(3) 0.92282(17) 0.0185(5) Uani 1 1 d .
O3 O 0.5916(3) 0.7414(3) 0.83562(19) 0.0219(5) Uani 1 1 d D
O4 O 0.9888(3) 0.5975(3) 0.71615(19) 0.0224(5) Uani 1 1 d D
O5 O 0.7574(3) 0.3435(3) 0.74188(19) 0.0221(5) Uani 1 1 d D
O2 O 0.7114(3) 0.7248(3) 0.65319(16) 0.0196(5) Uani 1 1 d .
N1 N 0.9544(3) 0.8592(3) 0.8431(2) 0.0173(5) Uani 1 1 d .
N3 N 0.4820(3) 0.4742(3) 0.6645(2) 0.0189(6) Uani 1 1 d .
N2 N 1.1314(4) 0.7203(4) 1.0504(2) 0.0218(6) Uani 1 1 d D
O7 O 0.1851(4) 0.8480(4) 0.6660(2) 0.0371(7) Uani 1 1 d .
N4 N 0.5399(4) 0.8124(3) 0.5527(2) 0.0213(6) Uani 1 1 d D
C5 C 0.9681(4) 0.9838(4) 0.7997(2) 0.0210(7) Uani 1 1 d .
H5 H 0.8865 0.9802 0.7442 0.025 Uiso 1 1 calc R
C1 C 1.0731(4) 0.8666(4) 0.9221(2) 0.0172(6) Uani 1 1 d .
C7 C 0.4355(4) 0.5632(4) 0.6018(2) 0.0178(6) Uani 1 1 d .
C12 C 0.5708(4) 0.7087(4) 0.6032(2) 0.0180(6) Uani 1 1 d .
C8 C 0.2823(4) 0.5223(4) 0.5409(3) 0.0226(7) Uani 1 1 d .
H8 H 0.2532 0.5885 0.4981 0.027 Uiso 1 1 calc R
C4 C 1.0977(5) 1.1188(4) 0.8331(3) 0.0248(7) Uani 1 1 d .
H4 H 1.1021 1.2067 0.8022 0.030 Uiso 1 1 calc R
C2 C 1.2069(4) 0.9951(4) 0.9570(3) 0.0229(7) Uani 1 1 d .
H2 H 1.2889 0.9954 1.0114 0.027 Uiso 1 1 calc R
C6 C 1.0419(4) 0.7236(4) 0.9663(2) 0.0177(6) Uani 1 1 d .
C11 C 0.3737(4) 0.3395(4) 0.6662(3) 0.0215(7) Uani 1 1 d .
H11 H 0.4045 0.2757 0.7103 0.026 Uiso 1 1 calc R
C9 C 0.1717(4) 0.3815(4) 0.5439(3) 0.0250(7) Uani 1 1 d .
H9 H 0.0651 0.3500 0.5030 0.030 Uiso 1 1 calc R
C10 C 0.2174(4) 0.2884(4) 0.6061(3) 0.0241(7) Uani 1 1 d .
H10 H 0.1440 0.1909 0.6083 0.029 Uiso 1 1 calc R
C3 C 1.2202(5) 1.1229(4) 0.9119(3) 0.0268(8) Uani 1 1 d .
H3 H 1.3118 1.2124 0.9345 0.032 Uiso 1 1 calc R
H17B H 0.194(5) 0.862(5) 0.618(3) 0.017(11) Uiso 1 1 d .
H24B H 0.438(3) 0.803(4) 0.525(2) 0.014(9) Uiso 1 1 d D
H16B H 0.505(3) 0.455(5) 0.878(3) 0.019(10) Uiso 1 1 d D
H17A H 0.284(7) 0.905(6) 0.695(4) 0.046(14) Uiso 1 1 d .
H24A H 0.621(5) 0.898(4) 0.558(4) 0.060(17) Uiso 1 1 d D
H13B H 0.590(6) 0.829(3) 0.824(3) 0.040(13) Uiso 1 1 d D
H22B H 1.220(4) 0.798(4) 1.077(3) 0.042(13) Uiso 1 1 d D
H14B H 1.035(6) 0.678(4) 0.698(4) 0.047(15) Uiso 1 1 d D
H22A H 1.105(5) 0.639(4) 1.078(3) 0.032(12) Uiso 1 1 d D
H13A H 0.502(4) 0.704(7) 0.850(4) 0.07(2) Uiso 1 1 d D
H15B H 0.686(5) 0.267(4) 0.753(4) 0.056(16) Uiso 1 1 d D
H14A H 1.059(5) 0.578(6) 0.756(3) 0.050(15) Uiso 1 1 d D
H16A H 0.638(7) 0.448(7) 0.941(2) 0.066(18) Uiso 1 1 d D
H15A H 0.777(7) 0.289(6) 0.695(3) 0.065(18) Uiso 1 1 d D

loop_
_atom_site_aniso_label
_atom_site_aniso_U_11
_atom_site_aniso_U_22
_atom_site_aniso_U_33
_atom_site_aniso_U_23
_atom_site_aniso_U_13
_atom_site_aniso_U_12
Er1 0.01257(9) 0.01366(9) 0.01692(9) 0.00349(6) 0.00130(6) 0.00316(6)
Cl1 0.0188(4) 0.0211(4) 0.0250(4) 0.0049(3) 0.0028(3) 0.0033(3)
Cl2 0.0194(4) 0.0264(4) 0.0304(4) 0.0080(3) 0.0086(3) 0.0086(3)
Cl3 0.0234(4) 0.0174(4) 0.0338(4) 0.0059(3) -0.0015(3) 0.0029(3)
O6 0.0144(11) 0.0243(13) 0.0226(12) 0.0079(10) 0.0055(10) 0.0068(10)
O1 0.0174(11) 0.0146(11) 0.0213(11) 0.0057(9) -0.0016(9) 0.0032(9)
O3 0.0204(12) 0.0144(12) 0.0334(14) 0.0057(10) 0.0095(11) 0.0063(10)
O4 0.0192(12) 0.0239(13) 0.0253(13) 0.0063(10) 0.0046(10) 0.0073(10)
O5 0.0239(13) 0.0156(12) 0.0278(13) 0.0054(10) 0.0071(11) 0.0057(10)
O2 0.0155(11) 0.0217(12) 0.0194(11) 0.0071(9) -0.0004(9) 0.0028(9)
N1 0.0176(13) 0.0142(13) 0.0205(13) 0.0028(10) 0.0047(11) 0.0049(11)
N3 0.0164(13) 0.0181(14) 0.0194(13) 0.0029(11) 0.0011(11) 0.0025(11)
N2 0.0201(15) 0.0187(15) 0.0214(14) 0.0030(11) -0.0044(12) 0.0029(12)
O7 0.0287(16) 0.0453(19) 0.0250(15) 0.0051(13) 0.0058(12) -0.0087(13)
N4 0.0161(14) 0.0181(14) 0.0272(15) 0.0090(12) -0.0007(12) 0.0019(11)
C5 0.0238(17) 0.0193(16) 0.0209(16) 0.0051(13) 0.0047(13) 0.0076(14)
C1 0.0134(15) 0.0183(16) 0.0194(15) 0.0028(12) 0.0024(12) 0.0048(12)
C7 0.0158(15) 0.0189(16) 0.0179(15) 0.0029(12) 0.0037(12) 0.0040(13)
C12 0.0188(16) 0.0168(16) 0.0169(15) 0.0014(12) 0.0039(12) 0.0032(13)
C8 0.0187(16) 0.0277(19) 0.0206(16) 0.0060(13) 0.0021(13) 0.0059(14)
C4 0.0302(19) 0.0180(17) 0.0255(17) 0.0052(13) 0.0071(15) 0.0047(14)
C2 0.0197(16) 0.0183(16) 0.0262(17) 0.0033(13) 0.0003(14) 0.0012(13)
C6 0.0141(15) 0.0197(16) 0.0192(15) 0.0026(12) 0.0017(12) 0.0061(12)
C11 0.0203(17) 0.0192(16) 0.0231(16) 0.0051(13) 0.0033(13) 0.0030(13)
C9 0.0177(16) 0.0268(19) 0.0253(17) 0.0048(14) -0.0011(13) 0.0014(14)
C10 0.0187(17) 0.0212(18) 0.0283(18) 0.0040(14) 0.0032(14) 0.0006(14)
C3 0.0251(18) 0.0185(17) 0.0310(19) 0.0029(14) 0.0041(15) -0.0014(14)

loop_
_atom_type_symbol
_atom_type_description
_atom_type_scat_dispersion_real
_atom_type_scat_dispersion_imag
_atom_type_scat_source
C C 0.0033 0.0016 'International Tables Vol C Tables 4.2.6.8 and 6.1.1.4'
H H 0.0000 0.0000 'International Tables Vol C Tables 4.2.6.8 and 6.1.1.4'
N N 0.0061 0.0033 'International Tables Vol C Tables 4.2.6.8 and 6.1.1.4'
O O 0.0106 0.0060 'International Tables Vol C Tables 4.2.6.8 and 6.1.1.4'
Cl Cl 0.1484 0.1585 'International Tables Vol C Tables 4.2.6.8 and 6.1.1.4'
Er Er -0.2586 4.9576 'International Tables Vol C Tables 4.2.6.8 and 6.1.1.4'

loop_
_geom_angle_atom_site_label_1
_geom_angle_atom_site_label_2
_geom_angle_atom_site_label_3
_geom_angle
O2 Er1 O1 143.28(9)
O2 Er1 O3 79.11(9)
O1 Er1 O3 99.80(9)
O2 Er1 O5 117.22(9)
O1 Er1 O5 86.32(9)
O3 Er1 O5 142.02(9)
O2 Er1 O4 80.34(9)
O1 Er1 O4 81.93(9)
O3 Er1 O4 147.00(9)
O5 Er1 O4 70.83(9)
O2 Er1 O6 139.64(8)
O1 Er1 O6 71.26(9)
O3 Er1 O6 72.92(9)
O5 Er1 O6 73.82(9)
O4 Er1 O6 136.52(9)
O2 Er1 N3 66.93(9)
O1 Er1 N3 149.42(9)
O3 Er1 N3 78.42(10)
O5 Er1 N3 77.86(10)
O4 Er1 N3 116.22(9)
O6 Er1 N3 79.21(9)
O2 Er1 N1 77.69(9)
O1 Er1 N1 66.58(9)
O3 Er1 N1 76.59(9)
O5 Er1 N1 138.03(9)
O4 Er1 N1 73.98(9)
O6 Er1 N1 121.70(9)
N3 Er1 N1 139.75(9)
C6 O1 Er1 125.4(2)
C12 O2 Er1 122.5(2)
C5 N1 C1 117.8(3)
C5 N1 Er1 126.3(2)
C1 N1 Er1 115.3(2)
C11 N3 C7 117.6(3)
C11 N3 Er1 126.9(2)
C7 N3 Er1 115.0(2)
N1 C5 C4 122.4(3)
N1 C1 C2 122.7(3)
N1 C1 C6 113.0(3)
C2 C1 C6 124.3(3)
N3 C7 C8 123.2(3)
N3 C7 C12 112.7(3)
C8 C7 C12 124.1(3)
O2 C12 N4 122.1(3)
O2 C12 C7 118.2(3)
N4 C12 C7 119.7(3)
C7 C8 C9 118.1(3)
C3 C4 C5 119.1(3)
C3 C2 C1 119.2(3)
O1 C6 N2 120.7(3)
O1 C6 C1 118.9(3)
N2 C6 C1 120.4(3)
N3 C11 C10 122.8(3)
C10 C9 C8 119.6(3)
C9 C10 C11 118.6(3)
C2 C3 C4 118.8(3)

loop_
_geom_bond_atom_site_label_1
_geom_bond_atom_site_label_2
_geom_bond_distance
Er1 O2 2.263(2)
Er1 O1 2.268(2)
Er1 O3 2.332(2)
Er1 O5 2.337(3)
Er1 O4 2.367(3)
Er1 O6 2.376(2)
Er1 N3 2.498(3)
Er1 N1 2.514(3)
O1 C6 1.253(4)
O2 C12 1.259(4)
N1 C5 1.337(4)
N1 C1 1.360(4)
N3 C11 1.335(4)
N3 C7 1.348(4)
N2 C6 1.306(4)
N4 C12 1.302(4)
C5 C4 1.394(5)
C1 C2 1.379(5)
C1 C6 1.487(5)
C7 C8 1.380(5)
C7 C12 1.510(4)
C8 C9 1.389(5)
C4 C3 1.386(5)
C2 C3 1.377(5)
C11 C10 1.393(5)
C9 C10 1.369(5)
